data_7221053
loop_
_publ_author_name
'Zheng, Bao-Hua'
'Hao, Xue-Na'
'An, Bo'
'Qiao, Jin-Zhong'
'Hu, Tuo-Ping'

_publ_section_title
;
 Ion template effects of 4,5-dicyanoimidazole in the assembly of a series
 of 3D bimetallic coordination networks
;
_journal_issue 32
_journal_name_full CrystEngComm
_journal_page_first 6103
_journal_paper_doi 10.1039/C5CE01097G
_journal_volume 17
_journal_year 2015
_chemical_formula_moiety '0.02(C240 H144 Cd24 K4 N192 O48), 0.06(Cl)'
_chemical_formula_sum 'C H Cd Cl K N O'
_chemical_formula_weight 229.98
_chemical_name_systematic
;
 ?
;
_space_group_crystal_system cubic
_space_group_IT_number 205
_space_group_name_Hall '-P 2ac 2ab 3'
_space_group_name_H-M_alt 'P a -3'
_symmetry_space_group_name_Hall '-P 2ac 2ab 3'
_symmetry_space_group_name_H-M 'P a -3'
_atom_sites_solution_hydrogens mixed
_audit_creation_date 2014-04-19
_audit_creation_method
;
Olex2 1.2
(compiled 2014.03.20 svn.r2914 for OlexSys, GUI svn.r4816)
;
_audit_update_record
;
2014-04-19 deposited with the CCDC.
2015-06-17 downloaded from the CCDC.
;
_cell_angle_alpha 90
_cell_angle_beta 90
_cell_angle_gamma 90
_cell_formula_units_Z 62
_cell_length_a 20.496(7)
_cell_length_b 20.496(7)
_cell_length_c 20.496(7)
_cell_measurement_reflns_used 3841
_cell_measurement_temperature 296(2)
_cell_measurement_theta_max 22.62
_cell_measurement_theta_min 2.22
_cell_volume 8610(5)
_computing_molecular_graphics 'Olex2 (Dolomanov et al., 2009)'
_computing_publication_material 'Olex2 (Dolomanov et al., 2009)'
_computing_structure_refinement 'ShelXL (Sheldrick, 2008)'
_diffrn_ambient_temperature 296.15
_diffrn_measured_fraction_theta_full 0.977
_diffrn_measured_fraction_theta_max 0.998
_diffrn_measurement_device_type 'CCD area detector'
_diffrn_measurement_method 'phi and omega scans'
_diffrn_radiation_monochromator graphite
_diffrn_radiation_type MoK\a
_diffrn_radiation_wavelength 0.71073
_diffrn_reflns_av_R_equivalents 0.1856
_diffrn_reflns_av_unetI/netI 0.0544
_diffrn_reflns_laue_measured_fraction_full 0.977
_diffrn_reflns_laue_measured_fraction_max 0.998
_diffrn_reflns_limit_h_max 24
_diffrn_reflns_limit_h_min -24
_diffrn_reflns_limit_k_max 24
_diffrn_reflns_limit_k_min -24
_diffrn_reflns_limit_l_max 17
_diffrn_reflns_limit_l_min -24
_diffrn_reflns_number 44900
_diffrn_reflns_point_group_measured_fraction_full 0.977
_diffrn_reflns_point_group_measured_fraction_max 0.998
_diffrn_reflns_theta_full 25.242
_diffrn_reflns_theta_max 24.997
_diffrn_reflns_theta_min 2.222
_exptl_absorpt_coefficient_mu 5.021
_exptl_absorpt_correction_type none
_exptl_crystal_density_diffrn 2.750
_exptl_crystal_F_000 6572
_exptl_crystal_size_max 0.2
_exptl_crystal_size_mid 0.2
_exptl_crystal_size_min 0.2
_refine_diff_density_max 0.426
_refine_diff_density_min -1.941
_refine_diff_density_rms 0.107
_refine_ls_extinction_method none
_refine_ls_goodness_of_fit_ref 0.961
_refine_ls_hydrogen_treatment mixed
_refine_ls_matrix_type full
_refine_ls_number_parameters 206
_refine_ls_number_reflns 2544
_refine_ls_number_restraints 6
_refine_ls_restrained_S_all 0.960
_refine_ls_R_factor_all 0.0599
_refine_ls_R_factor_gt 0.0379
_refine_ls_shift/su_max 0.014
_refine_ls_shift/su_mean 0.001
_refine_ls_structure_factor_coef Fsqd
_refine_ls_weighting_details 'w=1/[\s^2^(Fo^2^)+(0.0503P)^2^] where P=(Fo^2^+2Fc^2^)/3'
_refine_ls_weighting_scheme calc
_refine_ls_wR_factor_gt 0.0859
_refine_ls_wR_factor_ref 0.0948
_reflns_Friedel_coverage 0.000
_reflns_number_gt 1895
_reflns_number_total 2544
_reflns_threshold_expression 'I > 2\s(I)'
_cod_data_source_file c5ce01097g2.cif
_cod_data_source_block test
_cod_depositor_comments 'Adding full bibliography for 7221052--7221060.cif.'
_cod_original_cell_volume 8610(8)
_cod_database_code 7221053
_shelxl_version_number 2013-4
_shelx_space_group_comment
;
The symmetry employed for this shelxl refinement is uniquely defined
by the following loop, which should always be used as a source of
symmetry information in preference to the above space-group names.
They are only intended as comments.
;
_shelx_estimated_absorpt_t_max 0.433
_shelx_estimated_absorpt_t_min 0.433
_olex2_refinement_description
;
1. Fixed Uiso
 At 1.2 times of:
  All C(H) groups
 At 1.5 times of:
  All Cl(H,H,H,H) groups
2. Restrained distances
 O1-H1A = O1-H1B
 0.85 with sigma of 0.01
 O2-H2A = O2-H2B
 0.85 with sigma of 0.01
 H1B-H1A
 1.387 with sigma of 0.02
 H2B-H2A
 1.387 with sigma of 0.02
3.a Aromatic/amide H refined with riding coordinates:
 C1(H1), C6(H6)
;
_olex2_computing_structure_refinement_long 'ShelXL (Sheldrick, 2008)'

loop_
_space_group_symop_operation_xyz
'x, y, z'
'z, x, y'
'y, z, x'
'-y+1/2, -z, x+1/2'
'z+1/2, -x+1/2, -y'
'-y, z+1/2, -x+1/2'
'-z+1/2, -x, y+1/2'
'-z, x+1/2, -y+1/2'
'y+1/2, -z+1/2, -x'
'-x+1/2, -y, z+1/2'
'x+1/2, -y+1/2, -z'
'-x, y+1/2, -z+1/2'
'-x, -y, -z'
'-z, -x, -y'
'-y, -z, -x'
'y-1/2, z, -x-1/2'
'-z-1/2, x-1/2, y'
'y, -z-1/2, x-1/2'
'z-1/2, x, -y-1/2'
'z, -x-1/2, y-1/2'
'-y-1/2, z-1/2, x'
'x-1/2, y, -z-1/2'
'-x-1/2, y-1/2, z'
'x, -y-1/2, z-1/2'

loop_
_atom_site_label
_atom_site_type_symbol
_atom_site_fract_x
_atom_site_fract_y
_atom_site_fract_z
_atom_site_U_iso_or_equiv
_atom_site_adp_type
_atom_site_occupancy
_atom_site_site_symmetry_order
_atom_site_calc_flag
_atom_site_refinement_flags_posn
_atom_site_refinement_flags_adp
_atom_site_refinement_flags_occupancy
Cd1 Cd 0.10330(2) 0.44118(2) 0.22425(2) 0.02453(15) Uani 1 1 d . . .
K K 0.0000 0.5000 0.5000 0.0806(14) Uani 1 6 d S T P
O1 O 0.14475(19) 0.33857(17) 0.2019(2) 0.0426(10) Uani 1 1 d D . .
O2 O 0.0320(2) 0.4265(2) 0.13436(19) 0.0428(10) Uani 1 1 d D . .
N1 N 0.0677(2) 0.5468(2) 0.2276(2) 0.0295(10) Uani 1 1 d . . .
N2 N 0.0335(2) 0.6392(2) 0.1784(2) 0.0310(10) Uani 1 1 d . . .
N3 N 0.0099(3) 0.5337(3) 0.3843(3) 0.0658(18) Uani 1 1 d . . .
N4 N -0.0769(3) 0.7196(3) 0.2797(3) 0.0715(19) Uani 1 1 d . . .
N5 N 0.1690(2) 0.4568(2) 0.3144(2) 0.0302(10) Uani 1 1 d . . .
N6 N 0.2242(2) 0.5142(2) 0.3902(2) 0.0295(10) Uani 1 1 d . . .
N7 N 0.1941(3) 0.2901(3) 0.3474(3) 0.0542(15) Uani 1 1 d . . .
N8 N 0.2990(3) 0.3992(3) 0.4945(3) 0.076(2) Uani 1 1 d . . .
C1 C 0.0696(3) 0.5848(3) 0.1744(3) 0.0302(12) Uani 1 1 d . . .
H1 H 0.0939 0.5742 0.1377 0.036 Uiso 1 1 calc R . .
C2 C 0.0276(3) 0.5794(3) 0.2689(3) 0.0320(13) Uani 1 1 d . . .
C3 C 0.0153(3) 0.5546(3) 0.3331(3) 0.0403(15) Uani 1 1 d . . .
C4 C 0.0058(3) 0.6354(2) 0.2386(3) 0.0292(12) Uani 1 1 d . . .
C5 C -0.0395(3) 0.6828(3) 0.2615(3) 0.0416(15) Uani 1 1 d . . .
C6 C 0.1859(3) 0.5156(3) 0.3381(3) 0.0305(12) Uani 1 1 d . . .
H6 H 0.1717 0.5544 0.3193 0.037 Uiso 1 1 calc R . .
C7 C 0.2330(3) 0.4486(3) 0.4015(3) 0.0314(13) Uani 1 1 d . . .
C8 C 0.2700(3) 0.4231(3) 0.4536(3) 0.0448(16) Uani 1 1 d . . .
C9 C 0.1995(3) 0.4144(2) 0.3553(2) 0.0283(12) Uani 1 1 d . . .
C10 C 0.1957(3) 0.3450(3) 0.3500(3) 0.0371(14) Uani 1 1 d . . .
Cl Cl 0.0000 0.5000 0.0000 0.0453(9) Uani 1 6 d S T P
H1A H 0.124(2) 0.3035(17) 0.196(3) 0.068 Uiso 1 1 d DR . .
H1B H 0.1827(13) 0.337(3) 0.186(3) 0.068 Uiso 1 1 d DR . .
H2A H 0.025(3) 0.3867(9) 0.124(3) 0.068 Uiso 1 1 d DR . .
H2B H 0.022(3) 0.450(2) 0.1017(19) 0.068 Uiso 1 1 d DR . .

loop_
_atom_site_aniso_label
_atom_site_aniso_U_11
_atom_site_aniso_U_22
_atom_site_aniso_U_33
_atom_site_aniso_U_23
_atom_site_aniso_U_13
_atom_site_aniso_U_12
Cd1 0.0258(2) 0.0234(2) 0.0245(2) 0.00079(16) 0.00025(16) -0.00029(16)
K 0.0806(14) 0.0806(14) 0.0806(14) 0.0020(14) -0.0020(14) 0.0020(14)
O1 0.033(2) 0.027(2) 0.068(3) 0.000(2) 0.012(2) -0.0035(18)
O2 0.045(3) 0.050(3) 0.034(2) 0.003(2) -0.0081(19) -0.004(2)
N1 0.032(3) 0.027(2) 0.030(3) 0.004(2) 0.003(2) 0.0080(19)
N2 0.030(3) 0.032(3) 0.031(3) 0.005(2) 0.002(2) 0.004(2)
N3 0.083(5) 0.069(4) 0.046(4) 0.015(3) 0.019(3) 0.022(3)
N4 0.075(4) 0.050(4) 0.089(5) 0.007(3) 0.028(4) 0.032(3)
N5 0.035(3) 0.025(3) 0.031(3) 0.000(2) -0.006(2) -0.002(2)
N6 0.033(3) 0.024(2) 0.031(3) 0.0000(19) -0.007(2) -0.002(2)
N7 0.075(4) 0.030(3) 0.057(4) 0.001(3) -0.011(3) 0.000(3)
N8 0.083(5) 0.058(4) 0.086(5) 0.024(4) -0.043(4) -0.006(3)
C1 0.034(3) 0.029(3) 0.027(3) 0.004(2) 0.003(2) 0.004(2)
C2 0.035(3) 0.030(3) 0.031(3) -0.001(2) 0.006(3) 0.000(2)
C3 0.046(4) 0.038(3) 0.036(4) 0.006(3) 0.010(3) 0.014(3)
C4 0.030(3) 0.026(3) 0.031(3) -0.002(2) 0.005(2) 0.002(2)
C5 0.049(4) 0.037(3) 0.038(4) 0.009(3) 0.011(3) 0.008(3)
C6 0.033(3) 0.027(3) 0.031(3) 0.003(2) -0.005(3) 0.002(2)
C7 0.036(3) 0.027(3) 0.031(3) 0.002(2) -0.010(2) 0.000(2)
C8 0.049(4) 0.032(3) 0.053(4) 0.004(3) -0.021(3) 0.001(3)
C9 0.036(3) 0.022(3) 0.028(3) 0.003(2) -0.003(2) 0.001(2)
C10 0.044(4) 0.027(3) 0.040(4) 0.004(3) -0.010(3) 0.003(3)
Cl 0.0453(9) 0.0453(9) 0.0453(9) 0.0011(10) 0.0011(10) -0.0011(10)

loop_
_atom_type_symbol
_atom_type_description
_atom_type_scat_dispersion_real
_atom_type_scat_dispersion_imag
_atom_type_scat_source
C C 0.0033 0.0016 'International Tables Vol C Tables 4.2.6.8 and 6.1.1.4'
H H 0.0000 0.0000 'International Tables Vol C Tables 4.2.6.8 and 6.1.1.4'
N N 0.0061 0.0033 'International Tables Vol C Tables 4.2.6.8 and 6.1.1.4'
O O 0.0106 0.0060 'International Tables Vol C Tables 4.2.6.8 and 6.1.1.4'
Cl Cl 0.1484 0.1585 'International Tables Vol C Tables 4.2.6.8 and 6.1.1.4'
K K 0.2009 0.2494 'International Tables Vol C Tables 4.2.6.8 and 6.1.1.4'
Cd Cd -0.8075 1.2024 'International Tables Vol C Tables 4.2.6.8 and 6.1.1.4'

loop_
_geom_angle_atom_site_label_1
_geom_angle_atom_site_label_2
_geom_angle_atom_site_label_3
_geom_angle
_geom_angle_site_symmetry_1
_geom_angle_site_symmetry_3
O1 Cd1 O2 87.54(15) . .
O1 Cd1 N2 79.39(14) . 20_565
O1 Cd1 N6 88.29(14) . 16_556
O2 Cd1 N2 81.79(15) . 20_565
N1 Cd1 O1 169.77(15) . .
N1 Cd1 O2 86.96(15) . .
N1 Cd1 N2 91.28(15) . 20_565
N1 Cd1 N5 91.76(15) . .
N1 Cd1 N6 99.15(15) . 16_556
N5 Cd1 O1 94.02(15) . .
N5 Cd1 O2 177.63(15) . .
N5 Cd1 N2 100.24(15) . 20_565
N5 Cd1 N6 98.96(15) . 16_556
N6 Cd1 O2 79.28(15) 16_556 .
N6 Cd1 N2 157.81(15) 16_556 20_565
N3 K N3 180.0 . 13_566
N3 K N3 80.5(2) . 5_456
N3 K N3 80.5(2) 5_456 4_565
N3 K N3 180.0 17_665 5_456
N3 K N3 80.5(2) . 4_565
N3 K N3 99.5(2) . 16_556
N3 K N3 80.5(2) 17_665 16_556
N3 K N3 180.0 4_565 16_556
N3 K N3 80.5(2) 16_556 13_566
N3 K N3 99.5(2) . 17_665
N3 K N3 99.5(2) 4_565 13_566
N3 K N3 99.5(2) 5_456 16_556
N3 K N3 99.5(2) 5_456 13_566
N3 K N3 99.5(2) 17_665 4_565
N3 K N3 80.5(2) 17_665 13_566
C1 N1 Cd1 121.1(3) . .
C1 N1 C2 103.9(4) . .
C2 N1 Cd1 132.8(3) . .
C1 N2 Cd1 116.7(3) . 21_665
C1 N2 C4 103.7(4) . .
C4 N2 Cd1 136.0(4) . 21_665
C3 N3 K 174.0(6) . .
C6 N5 Cd1 124.3(3) . .
C6 N5 C9 103.4(4) . .
C9 N5 Cd1 132.2(3) . .
C6 N6 Cd1 127.3(4) . 17_665
C6 N6 C7 103.5(4) . .
C7 N6 Cd1 128.7(3) . 17_665
N1 C1 N2 114.7(5) . .
N1 C2 C3 120.4(5) . .
N1 C2 C4 109.0(5) . .
C4 C2 C3 130.6(5) . .
N3 C3 C2 175.3(7) . .
N2 C4 C2 108.7(5) . .
N2 C4 C5 122.1(5) . .
C2 C4 C5 129.1(5) . .
N4 C5 C4 178.3(7) . .
N6 C6 N5 115.1(5) . .
N6 C7 C8 123.9(5) . .
C9 C7 N6 108.7(4) . .
C9 C7 C8 127.4(5) . .
N8 C8 C7 176.2(7) . .
N5 C9 C7 109.3(4) . .
N5 C9 C10 124.4(5) . .
C7 C9 C10 126.3(5) . .
N7 C10 C9 177.8(7) . .

loop_
_geom_bond_atom_site_label_1
_geom_bond_atom_site_label_2
_geom_bond_distance
_geom_bond_site_symmetry_2
Cd1 O1 2.314(4) .
Cd1 O2 2.370(4) .
Cd1 N1 2.286(4) .
Cd1 N2 2.383(4) 20_565
Cd1 N5 2.308(4) .
Cd1 N6 2.354(4) 16_556
K N3 2.479(6) 4_565
K N3 2.479(6) 16_556
K N3 2.479(6) .
K N3 2.479(6) 17_665
K N3 2.479(6) 13_566
K N3 2.479(6) 5_456
N1 C1 1.339(6) .
N1 C2 1.354(6) .
N2 Cd1 2.383(4) 21_665
N2 C1 1.341(6) .
N2 C4 1.361(6) .
N3 C3 1.138(7) .
N4 C5 1.139(7) .
N5 C6 1.343(6) .
N5 C9 1.360(6) .
N6 Cd1 2.354(4) 17_665
N6 C6 1.327(6) .
N6 C7 1.376(7) .
N7 C10 1.126(7) .
N8 C8 1.138(7) .
C2 C3 1.433(8) .
C2 C4 1.379(7) .
C4 C5 1.424(7) .
C7 C8 1.411(8) .
C7 C9 1.363(7) .
C9 C10 1.430(7) .
